data_2311813
loop_
_publ_author_name
'Ton, Quoc Cuong'
'Bolte, Michael'
'Egert, Ernst'

_publ_section_title
;
 Structural similarities among eight benzoylhydrazones.
;
_journal_coeditor_code EG3169
_journal_issue 'Pt 9'
_journal_name_full 'Acta crystallographica. Section C, Structural chemistry'
_journal_page_first 912
_journal_page_last 919
_journal_paper_doi 10.1107/S2053229614018658
_journal_volume 70
_journal_year 2014
_chemical_formula_iupac 'C10 H12 N2 O'
_chemical_formula_moiety 'C10 H12 N2 O'
_chemical_formula_sum 'C10 H12 N2 O'
_chemical_formula_weight 176.22
_chemical_name_systematic
;
1-Benzoyl-2-(propan-2-ylidene)hydrazone
;
_space_group_IT_number 14
_space_group_name_Hall '-P 2ybc'
_space_group_name_H-M_alt 'P 1 21/c 1'
_symmetry_cell_setting monoclinic
_symmetry_space_group_name_H-M 'P 1 21/c 1'
_atom_sites_solution_hydrogens geom
_atom_sites_solution_primary direct
_atom_sites_solution_secondary difmap
_audit_creation_method SHELXL97
_cell_angle_alpha 90.00
_cell_angle_beta 115.525(8)
_cell_angle_gamma 90.00
_cell_formula_units_Z 4
_cell_length_a 7.6950(8)
_cell_length_b 17.1290(10)
_cell_length_c 7.8316(8)
_cell_measurement_temperature 173(2)
_cell_volume 931.51(16)
_computing_cell_refinement 'X-AREA (Stoe & Cie, 2001)'
_computing_data_collection 'X-AREA (Stoe & Cie, 2001)'
_computing_data_reduction 'X-AREA (Stoe & Cie, 2001)'
_computing_molecular_graphics
;
Mercury (Macrae <i>et al.</i>, 2008) and XP in SHELXTL-Plus (Sheldrick,
2008)
;
_computing_publication_material 'publCIF (Westrip, 2010)'
_computing_structure_refinement 'SHELXL97 (Sheldrick, 2008)'
_computing_structure_solution 'SHELXS97 (Sheldrick, 2008)'
_diffrn_ambient_temperature 173(2)
_diffrn_measured_fraction_theta_full 0.996
_diffrn_measured_fraction_theta_max 0.996
_diffrn_measurement_device_type 'Stoe IPDS II two-circle'
_diffrn_measurement_method \f
_diffrn_radiation_monochromator graphite
_diffrn_radiation_source 'fine-focus sealed tube'
_diffrn_radiation_type MoK\a
_diffrn_radiation_wavelength 0.71073
_diffrn_reflns_av_R_equivalents 0.0562
_diffrn_reflns_av_sigmaI/netI 0.0285
_diffrn_reflns_limit_h_max 9
_diffrn_reflns_limit_h_min -9
_diffrn_reflns_limit_k_max 21
_diffrn_reflns_limit_k_min -21
_diffrn_reflns_limit_l_max 9
_diffrn_reflns_limit_l_min -9
_diffrn_reflns_number 18245
_diffrn_reflns_theta_full 26.54
_diffrn_reflns_theta_max 26.54
_diffrn_reflns_theta_min 2.93
_exptl_absorpt_coefficient_mu 0.083
_exptl_absorpt_correction_type none
_exptl_crystal_colour colourless
_exptl_crystal_density_diffrn 1.257
_exptl_crystal_density_method 'not measured'
_exptl_crystal_description block
_exptl_crystal_F_000 376
_exptl_crystal_size_max 0.47
_exptl_crystal_size_mid 0.21
_exptl_crystal_size_min 0.20
_refine_diff_density_max 0.154
_refine_diff_density_min -0.256
_refine_ls_extinction_method none
_refine_ls_goodness_of_fit_ref 0.939
_refine_ls_hydrogen_treatment mixed
_refine_ls_matrix_type full
_refine_ls_number_parameters 124
_refine_ls_number_reflns 1929
_refine_ls_number_restraints 0
_refine_ls_restrained_S_all 0.939
_refine_ls_R_factor_all 0.0473
_refine_ls_R_factor_gt 0.0345
_refine_ls_shift/su_max 0.001
_refine_ls_shift/su_mean 0.000
_refine_ls_structure_factor_coef Fsqd
_refine_ls_weighting_details 'calc w = 1/[\s^2^(Fo^2^)+(0.0620P)^2^+0.0000P] where P=(Fo^2^+2Fc^2^)/3'
_refine_ls_weighting_scheme calc
_refine_ls_wR_factor_gt 0.0862
_refine_ls_wR_factor_ref 0.0893
_reflns_number_gt 1443
_reflns_number_total 1929
_reflns_threshold_expression I>2\s(I)
_cod_data_source_file eg3169sup1.cif
_cod_data_source_block I
_cod_original_cell_volume 931.51(15)
_cod_original_sg_symbol_H-M 'P 21/c'
_cod_database_code 2311813

loop_
_symmetry_equiv_pos_as_xyz
'x, y, z'
'-x, y+1/2, -z+1/2'
'-x, -y, -z'
'x, -y-1/2, z-1/2'

loop_
_atom_site_type_symbol
_atom_site_label
_atom_site_fract_x
_atom_site_fract_y
_atom_site_fract_z
_atom_site_U_iso_or_equiv
_atom_site_adp_type
_atom_site_calc_flag
_atom_site_refinement_flags
_atom_site_occupancy
_atom_site_symmetry_multiplicity
O O1 0.22954(15) 0.84831(5) 0.23713(12) 0.0504(3) Uani d . 1 1
N N1 0.17395(13) 0.74071(6) 0.37381(14) 0.0344(2) Uani d . 1 1
H H1 0.1758(19) 0.7193(8) 0.475(2) 0.043(4) Uiso d . 1 1
N N2 0.04325(13) 0.71503(6) 0.19575(13) 0.0365(2) Uani d . 1 1
C C1 0.25616(16) 0.81092(7) 0.37968(16) 0.0357(3) Uani d . 1 1
C C2 -0.00615(16) 0.64339(7) 0.17855(16) 0.0358(3) Uani d . 1 1
C C3 0.0664(2) 0.58229(7) 0.32874(19) 0.0486(3) Uani d . 1 1
H H3A 0.2058 0.5765 0.3735 0.073 Uiso calc R 1 1
H H3B 0.0029 0.5325 0.2768 0.073 Uiso calc R 1 1
H H3C 0.0381 0.5978 0.4346 0.073 Uiso calc R 1 1
C C4 -0.14684(19) 0.61897(8) -0.01587(19) 0.0483(3) Uani d . 1 1
H H4A -0.1655 0.6619 -0.1048 0.072 Uiso calc R 1 1
H H4B -0.2703 0.6058 -0.0147 0.072 Uiso calc R 1 1
H H4C -0.0968 0.5732 -0.0552 0.072 Uiso calc R 1 1
C C11 0.39024(15) 0.84070(6) 0.57065(15) 0.0336(3) Uani d . 1 1
C C12 0.50952(17) 0.79238(7) 0.71591(17) 0.0388(3) Uani d . 1 1
H H12 0.5031 0.7374 0.6985 0.047 Uiso calc R 1 1
C C13 0.63808(18) 0.82412(8) 0.88634(18) 0.0457(3) Uani d . 1 1
H H13 0.7207 0.7910 0.9854 0.055 Uiso calc R 1 1
C C14 0.64574(19) 0.90401(8) 0.91180(19) 0.0488(3) Uani d . 1 1
H H14 0.7324 0.9256 1.0296 0.059 Uiso calc R 1 1
C C15 0.52895(19) 0.95269(8) 0.7680(2) 0.0494(3) Uani d . 1 1
H H15 0.5351 1.0076 0.7865 0.059 Uiso calc R 1 1
C C16 0.40294(18) 0.92116(7) 0.59707(18) 0.0411(3) Uani d . 1 1
H H16 0.3243 0.9546 0.4968 0.049 Uiso calc R 1 1

loop_
_atom_site_aniso_label
_atom_site_aniso_U_11
_atom_site_aniso_U_22
_atom_site_aniso_U_33
_atom_site_aniso_U_12
_atom_site_aniso_U_13
_atom_site_aniso_U_23
O1 0.0736(6) 0.0411(5) 0.0303(4) -0.0044(4) 0.0166(4) 0.0055(4)
N1 0.0400(5) 0.0367(5) 0.0226(5) -0.0016(4) 0.0099(4) 0.0004(4)
N2 0.0371(5) 0.0416(6) 0.0254(5) 0.0010(4) 0.0083(4) -0.0021(4)
C1 0.0417(6) 0.0341(6) 0.0300(6) 0.0041(5) 0.0143(5) 0.0018(5)
C2 0.0356(5) 0.0402(6) 0.0308(6) 0.0031(5) 0.0136(5) -0.0028(5)
C3 0.0590(7) 0.0410(7) 0.0391(7) -0.0007(6) 0.0150(6) -0.0004(5)
C4 0.0488(7) 0.0471(7) 0.0378(7) -0.0035(5) 0.0081(6) -0.0076(6)
C11 0.0364(5) 0.0349(6) 0.0308(6) -0.0009(4) 0.0158(5) 0.0001(4)
C12 0.0422(6) 0.0354(6) 0.0351(6) -0.0021(5) 0.0131(5) 0.0011(5)
C13 0.0423(6) 0.0487(7) 0.0361(6) -0.0036(5) 0.0075(5) 0.0029(5)
C14 0.0473(7) 0.0519(7) 0.0389(7) -0.0112(6) 0.0105(6) -0.0098(6)
C15 0.0562(7) 0.0374(6) 0.0501(8) -0.0069(5) 0.0187(6) -0.0087(6)
C16 0.0458(6) 0.0350(6) 0.0400(6) 0.0001(5) 0.0160(5) 0.0003(5)

loop_
_atom_type_symbol
_atom_type_description
_atom_type_scat_dispersion_real
_atom_type_scat_dispersion_imag
_atom_type_scat_source
C C 0.0033 0.0016 'International Tables Vol C Tables 4.2.6.8 and 6.1.1.4'
H H 0.0000 0.0000 'International Tables Vol C Tables 4.2.6.8 and 6.1.1.4'
N N 0.0061 0.0033 'International Tables Vol C Tables 4.2.6.8 and 6.1.1.4'
O O 0.0106 0.0060 'International Tables Vol C Tables 4.2.6.8 and 6.1.1.4'

loop_
_geom_angle_atom_site_label_1
_geom_angle_atom_site_label_2
_geom_angle_atom_site_label_3
_geom_angle
C1 N1 N2 116.15(10)
C1 N1 H1 121.5(9)
N2 N1 H1 120.1(9)
C2 N2 N1 117.62(10)
O1 C1 N1 122.86(11)
O1 C1 C11 120.39(10)
N1 C1 C11 116.71(10)
N2 C2 C3 126.80(11)
N2 C2 C4 115.35(11)
C3 C2 C4 117.81(11)
C2 C3 H3A 109.5
C2 C3 H3B 109.5
H3A C3 H3B 109.5
C2 C3 H3C 109.5
H3A C3 H3C 109.5
H3B C3 H3C 109.5
C2 C4 H4A 109.5
C2 C4 H4B 109.5
H4A C4 H4B 109.5
C2 C4 H4C 109.5
H4A C4 H4C 109.5
H4B C4 H4C 109.5
C12 C11 C16 119.36(11)
C12 C11 C1 123.03(10)
C16 C11 C1 117.47(10)
C13 C12 C11 120.13(11)
C13 C12 H12 119.9
C11 C12 H12 119.9
C14 C13 C12 119.78(12)
C14 C13 H13 120.1
C12 C13 H13 120.1
C15 C14 C13 120.64(12)
C15 C14 H14 119.7
C13 C14 H14 119.7
C14 C15 C16 119.60(12)
C14 C15 H15 120.2
C16 C15 H15 120.2
C15 C16 C11 120.46(12)
C15 C16 H16 119.8
C11 C16 H16 119.8

loop_
_geom_bond_atom_site_label_1
_geom_bond_atom_site_label_2
_geom_bond_distance
O1 C1 1.2253(14)
N1 C1 1.3505(15)
N1 N2 1.3931(13)
N1 H1 0.868(16)
N2 C2 1.2745(15)
C1 C11 1.4939(16)
C2 C3 1.4915(17)
C2 C4 1.4983(16)
C3 H3A 0.9800
C3 H3B 0.9800
C3 H3C 0.9800
C4 H4A 0.9800
C4 H4B 0.9800
C4 H4C 0.9800
C11 C12 1.3863(16)
C11 C16 1.3907(16)
C12 C13 1.3849(17)
C12 H12 0.9500
C13 C14 1.3804(19)
C13 H13 0.9500
C14 C15 1.378(2)
C14 H14 0.9500
C15 C16 1.3805(18)
C15 H15 0.9500
C16 H16 0.9500

loop_
_geom_hbond_atom_site_label_D
_geom_hbond_atom_site_label_H
_geom_hbond_atom_site_label_A
_geom_hbond_site_symmetry_A
_geom_hbond_distance_DH
_geom_hbond_distance_HA
_geom_hbond_distance_DA
_geom_hbond_angle_DHA
N1 H1 O1 4_576 0.868(16) 2.235(16) 3.0912(14) 169.0(12)
N1 H1 N2 4_576 0.868(16) 2.611(15) 3.1826(14) 124.4(11)
C3 H3C O1 4_576 0.98 2.37 3.1238(17) 132.9

loop_
_geom_torsion_atom_site_label_1
_geom_torsion_atom_site_label_2
_geom_torsion_atom_site_label_3
_geom_torsion_atom_site_label_4
_geom_torsion
C1 N1 N2 C2 165.72(10)
N2 N1 C1 O1 -4.91(16)
N2 N1 C1 C11 177.48(9)
N1 N2 C2 C3 -2.20(17)
N1 N2 C2 C4 -179.97(10)
O1 C1 C11 C12 -142.74(12)
N1 C1 C11 C12 34.93(15)
O1 C1 C11 C16 32.94(16)
N1 C1 C11 C16 -149.38(11)
C16 C11 C12 C13 0.85(17)
C1 C11 C12 C13 176.46(11)
C11 C12 C13 C14 0.64(19)
C12 C13 C14 C15 -1.1(2)
C13 C14 C15 C16 0.1(2)
C14 C15 C16 C11 1.4(2)
C12 C11 C16 C15 -1.89(18)
C1 C11 C16 C15 -177.74(11)
